data_7245732
loop_
_publ_author_name
'Pavithra, Elavarasan'
'Kannadasan, Sathananthan'
'Shanmugam, Ponnusamy'

_publ_section_title
;
 Synthesis of 5-aryl-3,3&#x2032;-bis-indolyl and bis-7-aza-indolyl
 methanone derivatives from 5-bromo-7-azaindoles via sequential
 methylenation using microwave irradiation, CAN oxidation, and Suzuki
 coupling reactions
;
_journal_issue 47
_journal_name_full 'RSC Advances'
_journal_page_first 30712
_journal_page_last 30721
_journal_paper_doi 10.1039/D2RA05849A
_journal_volume 12
_journal_year 2022
_chemical_formula_moiety 'C17 H14 Br2 N4'
_chemical_formula_sum 'C17 H14 Br2 N4'
_chemical_formula_weight 434.14
_space_group_crystal_system triclinic
_space_group_IT_number 2
_space_group_name_Hall '-P 1'
_space_group_name_H-M_alt 'P -1'
_atom_sites_solution_hydrogens geom
_audit_creation_method SHELXL-2018/3
_audit_update_record
;
2022-07-20 deposited with the CCDC.	2022-10-18 downloaded from the CCDC.
;
_cell_angle_alpha 100.609(3)
_cell_angle_beta 105.510(3)
_cell_angle_gamma 95.703(3)
_cell_formula_units_Z 2
_cell_length_a 7.8514(7)
_cell_length_b 8.4149(7)
_cell_length_c 13.4259(12)
_cell_measurement_reflns_used 9566
_cell_measurement_temperature 300(2)
_cell_measurement_theta_max 26.50
_cell_measurement_theta_min 2.66
_cell_volume 829.71(13)
_computing_cell_refinement 'Bruker APEX4/SAINT'
_computing_data_collection 'Bruker APEX4'
_computing_data_reduction 'Bruker APEX4/SAINT'
_computing_molecular_graphics 'Bruker SHELXTL'
_computing_publication_material 'Bruker SHELXTL'
_computing_structure_refinement 'SHELXL-2018/3 (Sheldrick, 2018)'
_computing_structure_solution 'SHELXT 2018/2 (Sheldrick, 2018)'
_diffrn_ambient_temperature 300(2)
_diffrn_measured_fraction_theta_full 0.991
_diffrn_measured_fraction_theta_max 0.992
_diffrn_measurement_device_type 'Bruker D8 QUEST diffractometer with PHOTON II detector'
_diffrn_measurement_method '\f and \w scans'
_diffrn_radiation_type MoK\a
_diffrn_radiation_wavelength 0.71073
_diffrn_reflns_av_R_equivalents 0.0373
_diffrn_reflns_av_unetI/netI 0.0344
_diffrn_reflns_Laue_measured_fraction_full 0.991
_diffrn_reflns_Laue_measured_fraction_max 0.992
_diffrn_reflns_limit_h_max 10
_diffrn_reflns_limit_h_min -10
_diffrn_reflns_limit_k_max 11
_diffrn_reflns_limit_k_min -11
_diffrn_reflns_limit_l_max 17
_diffrn_reflns_limit_l_min -17
_diffrn_reflns_number 23280
_diffrn_reflns_point_group_measured_fraction_full 0.991
_diffrn_reflns_point_group_measured_fraction_max 0.992
_diffrn_reflns_theta_full 25.242
_diffrn_reflns_theta_max 28.309
_diffrn_reflns_theta_min 2.493
_diffrn_source 'i-mu-s microfocus source'
_exptl_absorpt_coefficient_mu 4.889
_exptl_absorpt_correction_T_max 0.7457
_exptl_absorpt_correction_T_min 0.5449
_exptl_absorpt_correction_type multi-scan
_exptl_absorpt_process_details
;
 SADABS 2016/2: Krause, L., Herbst-Irmer, R., Sheldrick G.M. & Stalke D.,
 J. Appl. Cryst. 48 (2015) 3-10
;
_exptl_crystal_colour gold
_exptl_crystal_density_diffrn 1.738
_exptl_crystal_description block
_exptl_crystal_F_000 428
_exptl_crystal_size_max 0.170
_exptl_crystal_size_mid 0.150
_exptl_crystal_size_min 0.080
_refine_diff_density_max 1.117
_refine_diff_density_min -0.845
_refine_diff_density_rms 0.067
_refine_ls_extinction_method none
_refine_ls_goodness_of_fit_ref 1.047
_refine_ls_hydrogen_treatment constr
_refine_ls_matrix_type full
_refine_ls_number_parameters 210
_refine_ls_number_reflns 4105
_refine_ls_number_restraints 0
_refine_ls_restrained_S_all 1.047
_refine_ls_R_factor_all 0.0657
_refine_ls_R_factor_gt 0.0425
_refine_ls_shift/su_max 0.000
_refine_ls_shift/su_mean 0.000
_refine_ls_structure_factor_coef Fsqd
_refine_ls_weighting_details 'w=1/[\s^2^(Fo^2^)+(0.0446P)^2^+0.7248P] where P=(Fo^2^+2Fc^2^)/3'
_refine_ls_weighting_scheme calc
_refine_ls_wR_factor_gt 0.0978
_refine_ls_wR_factor_ref 0.1074
_reflns_Friedel_coverage 0.000
_reflns_number_gt 2985
_reflns_number_total 4105
_reflns_threshold_expression 'I > 2\s(I)'
_cod_data_source_file d2ra05849a2.cif
_cod_data_source_block EP3_66_010722_0m_a
_cod_database_code 7245732
_shelx_shelxl_version_number 2018/3
_shelx_space_group_comment
;
The symmetry employed for this shelxl refinement is uniquely defined
by the following loop, which should always be used as a source of
symmetry information in preference to the above space-group names.
They are only intended as comments.
;

loop_
_space_group_symop_operation_xyz
'x, y, z'
'-x, -y, -z'

loop_
_atom_site_label
_atom_site_type_symbol
_atom_site_fract_x
_atom_site_fract_y
_atom_site_fract_z
_atom_site_U_iso_or_equiv
_atom_site_adp_type
_atom_site_occupancy
_atom_site_site_symmetry_order
_atom_site_calc_flag
_atom_site_refinement_flags_posn
_atom_site_refinement_flags_adp
_atom_site_refinement_flags_occupancy
_atom_site_disorder_assembly
_atom_site_disorder_group
Br1 Br 0.01206(5) -0.31031(5) -0.07076(3) 0.06672(15) Uani 1 1 d . . . . .
Br2 Br 0.63856(6) 0.16436(5) 0.67095(3) 0.06483(15) Uani 1 1 d . . . . .
N1 N 0.5531(4) -0.2677(3) 0.0725(2) 0.0496(7) Uani 1 1 d . . . . .
N2 N 0.7509(3) -0.0322(3) 0.1882(2) 0.0463(6) Uani 1 1 d . . . . .
N3 N 0.7823(4) 0.6501(3) 0.4266(2) 0.0505(7) Uani 1 1 d . . . . .
N4 N 0.8415(4) 0.5808(4) 0.5960(2) 0.0535(7) Uani 1 1 d . . . . .
C1 C 0.4626(4) -0.0023(3) 0.1292(2) 0.0341(6) Uani 1 1 d . . . . .
C2 C 0.2867(4) -0.0604(3) 0.0689(2) 0.0380(6) Uani 1 1 d . . . . .
H2 H 0.197988 0.005549 0.066096 0.046 Uiso 1 1 calc R U . . .
C3 C 0.2499(4) -0.2211(4) 0.0135(2) 0.0431(7) Uani 1 1 d . . . . .
C4 C 0.3809(5) -0.3201(4) 0.0169(3) 0.0519(8) Uani 1 1 d . . . . .
H4 H 0.348023 -0.428080 -0.021058 0.062 Uiso 1 1 calc R U . . .
C5 C 0.5867(4) -0.1121(4) 0.1257(2) 0.0398(6) Uani 1 1 d . . . . .
C6 C 0.7322(4) 0.1249(4) 0.2319(2) 0.0439(7) Uani 1 1 d . . . . .
H6 H 0.825108 0.203857 0.277720 0.053 Uiso 1 1 calc R U . . .
C7 C 0.5589(4) 0.1478(3) 0.1985(2) 0.0379(6) Uani 1 1 d . . . . .
C8 C 0.9197(5) -0.0941(5) 0.1989(3) 0.0653(10) Uani 1 1 d . . . . .
H8A H 1.015834 -0.003975 0.218234 0.098 Uiso 1 1 calc R U . . .
H8B H 0.916974 -0.162639 0.132647 0.098 Uiso 1 1 calc R U . . .
H8C H 0.937799 -0.156746 0.252758 0.098 Uiso 1 1 calc R U . . .
C9 C 0.4808(4) 0.3000(4) 0.2273(2) 0.0426(7) Uani 1 1 d . . . . .
H9A H 0.455105 0.351918 0.167288 0.051 Uiso 1 1 calc R U . . .
H9B H 0.368439 0.269064 0.241176 0.051 Uiso 1 1 calc R U . . .
C10 C 0.6013(4) 0.4210(4) 0.3220(2) 0.0403(6) Uani 1 1 d . . . . .
C11 C 0.6847(4) 0.5719(4) 0.3245(3) 0.0464(7) Uani 1 1 d . . . . .
H11 H 0.676969 0.616401 0.265248 0.056 Uiso 1 1 calc R U . . .
C12 C 0.7651(4) 0.5474(4) 0.4913(2) 0.0429(7) Uani 1 1 d . . . . .
C13 C 0.6516(4) 0.4015(3) 0.4293(2) 0.0374(6) Uani 1 1 d . . . . .
C14 C 0.8802(6) 0.8146(5) 0.4613(4) 0.0729(12) Uani 1 1 d . . . . .
H14A H 0.873444 0.861551 0.530708 0.109 Uiso 1 1 calc R U . . .
H14B H 0.829065 0.879632 0.412729 0.109 Uiso 1 1 calc R U . . .
H14C H 1.003126 0.811967 0.463654 0.109 Uiso 1 1 calc R U . . .
C15 C 0.8011(5) 0.4623(4) 0.6430(3) 0.0541(8) Uani 1 1 d . . . . .
H15 H 0.851249 0.478212 0.715819 0.065 Uiso 1 1 calc R U . . .
C16 C 0.6891(4) 0.3171(4) 0.5901(2) 0.0472(7) Uani 1 1 d . . . . .
C17 C 0.6108(4) 0.2824(4) 0.4819(2) 0.0416(7) Uani 1 1 d . . . . .
H17 H 0.534953 0.184708 0.446334 0.050 Uiso 1 1 calc R U . . .

loop_
_atom_site_aniso_label
_atom_site_aniso_U_11
_atom_site_aniso_U_22
_atom_site_aniso_U_33
_atom_site_aniso_U_23
_atom_site_aniso_U_13
_atom_site_aniso_U_12
Br1 0.0605(3) 0.0549(2) 0.0607(2) -0.00951(17) -0.00262(17) -0.00514(17)
Br2 0.0771(3) 0.0672(3) 0.0576(2) 0.02845(18) 0.01856(19) 0.0211(2)
N1 0.0596(18) 0.0443(15) 0.0463(15) 0.0050(12) 0.0176(13) 0.0184(13)
N2 0.0394(14) 0.0554(16) 0.0465(14) 0.0111(12) 0.0134(11) 0.0161(12)
N3 0.0520(16) 0.0364(14) 0.0552(16) -0.0005(12) 0.0148(13) -0.0072(12)
N4 0.0491(16) 0.0500(16) 0.0453(15) -0.0099(12) 0.0042(12) -0.0023(13)
C1 0.0422(15) 0.0360(14) 0.0261(12) 0.0071(10) 0.0117(11) 0.0095(12)
C2 0.0458(16) 0.0367(15) 0.0309(13) 0.0053(11) 0.0102(12) 0.0103(13)
C3 0.0494(18) 0.0414(16) 0.0320(14) 0.0022(12) 0.0063(12) 0.0037(14)
C4 0.072(2) 0.0351(17) 0.0469(18) 0.0012(13) 0.0186(17) 0.0117(16)
C5 0.0473(17) 0.0409(16) 0.0341(14) 0.0085(12) 0.0145(12) 0.0118(13)
C6 0.0414(17) 0.0459(17) 0.0394(15) 0.0041(13) 0.0089(13) 0.0016(13)
C7 0.0447(17) 0.0362(15) 0.0312(13) 0.0052(11) 0.0107(12) 0.0049(12)
C8 0.049(2) 0.084(3) 0.070(2) 0.020(2) 0.0219(18) 0.028(2)
C9 0.0438(17) 0.0375(16) 0.0375(15) -0.0003(12) 0.0030(13) 0.0047(13)
C10 0.0424(16) 0.0353(15) 0.0392(15) 0.0016(12) 0.0100(12) 0.0055(12)
C11 0.0517(19) 0.0407(17) 0.0453(16) 0.0071(13) 0.0158(14) -0.0001(14)
C12 0.0406(16) 0.0377(16) 0.0435(16) -0.0019(12) 0.0107(13) -0.0013(13)
C13 0.0355(15) 0.0312(14) 0.0386(14) -0.0023(11) 0.0069(12) 0.0023(11)
C14 0.077(3) 0.041(2) 0.088(3) -0.0026(19) 0.023(2) -0.0200(18)
C15 0.061(2) 0.056(2) 0.0356(16) -0.0015(14) 0.0057(15) 0.0111(17)
C16 0.0500(18) 0.0474(18) 0.0431(16) 0.0070(14) 0.0111(14) 0.0149(15)
C17 0.0430(16) 0.0340(15) 0.0419(15) 0.0021(12) 0.0075(13) 0.0032(12)

loop_
_atom_type_symbol
_atom_type_description
_atom_type_scat_dispersion_real
_atom_type_scat_dispersion_imag
_atom_type_scat_source
C C 0.0033 0.0016 'International Tables Vol C Tables 4.2.6.8 and 6.1.1.4'
H H 0.0000 0.0000 'International Tables Vol C Tables 4.2.6.8 and 6.1.1.4'
Br Br -0.2901 2.4595 'International Tables Vol C Tables 4.2.6.8 and 6.1.1.4'
N N 0.0061 0.0033 'International Tables Vol C Tables 4.2.6.8 and 6.1.1.4'

loop_
_geom_angle_atom_site_label_1
_geom_angle_atom_site_label_2
_geom_angle_atom_site_label_3
_geom_angle
_geom_angle_site_symmetry_1
_geom_angle_site_symmetry_3
_geom_angle_publ_flag
C5 N1 C4 114.1(3) . . ?
C5 N2 C6 108.1(2) . . ?
C5 N2 C8 126.3(3) . . ?
C6 N2 C8 125.3(3) . . ?
C12 N3 C11 108.0(2) . . ?
C12 N3 C14 124.9(3) . . ?
C11 N3 C14 127.0(3) . . ?
C15 N4 C12 114.2(3) . . ?
C2 C1 C5 116.8(3) . . ?
C2 C1 C7 136.1(3) . . ?
C5 C1 C7 107.0(3) . . ?
C3 C2 C1 116.6(3) . . ?
C2 C3 C4 122.2(3) . . ?
C2 C3 Br1 119.3(2) . . ?
C4 C3 Br1 118.6(2) . . ?
N1 C4 C3 123.1(3) . . ?
N1 C5 N2 124.8(3) . . ?
N1 C5 C1 127.2(3) . . ?
N2 C5 C1 108.0(3) . . ?
C7 C6 N2 110.5(3) . . ?
C6 C7 C1 106.4(3) . . ?
C6 C7 C9 127.7(3) . . ?
C1 C7 C9 125.9(3) . . ?
C10 C9 C7 113.4(2) . . ?
C11 C10 C13 105.9(3) . . ?
C11 C10 C9 127.4(3) . . ?
C13 C10 C9 126.8(3) . . ?
C10 C11 N3 111.0(3) . . ?
N4 C12 N3 125.2(3) . . ?
N4 C12 C13 126.4(3) . . ?
N3 C12 C13 108.4(3) . . ?
C17 C13 C12 117.4(3) . . ?
C17 C13 C10 135.8(3) . . ?
C12 C13 C10 106.8(3) . . ?
N4 C15 C16 123.9(3) . . ?
C17 C16 C15 121.9(3) . . ?
C17 C16 Br2 119.8(2) . . ?
C15 C16 Br2 118.2(2) . . ?
C16 C17 C13 116.2(3) . . ?

loop_
_geom_bond_atom_site_label_1
_geom_bond_atom_site_label_2
_geom_bond_distance
_geom_bond_site_symmetry_2
_geom_bond_publ_flag
Br1 C3 1.900(3) . ?
Br2 C16 1.906(3) . ?
N1 C5 1.334(4) . ?
N1 C4 1.342(4) . ?
N2 C5 1.364(4) . ?
N2 C6 1.384(4) . ?
N2 C8 1.453(4) . ?
N3 C12 1.355(4) . ?
N3 C11 1.381(4) . ?
N3 C14 1.444(4) . ?
N4 C15 1.330(5) . ?
N4 C12 1.336(4) . ?
C1 C2 1.387(4) . ?
C1 C5 1.412(4) . ?
C1 C7 1.427(4) . ?
C2 C3 1.379(4) . ?
C3 C4 1.383(5) . ?
C6 C7 1.358(4) . ?
C7 C9 1.505(4) . ?
C9 C10 1.496(4) . ?
C10 C11 1.360(4) . ?
C10 C13 1.433(4) . ?
C12 C13 1.416(4) . ?
C13 C17 1.387(4) . ?
C15 C16 1.379(5) . ?
C16 C17 1.379(4) . ?
